data_2217719
loop_
_publ_author_name
'Carr, C. A. Marcus'
'Gribble, Christopher W.'
'Gibson, Marcus I.'

_publ_section_title
;\m~2~-Iodido-bis{dimethyl[methylbis(quinolin-8-yl)silanyl-\k^3^<i>N</i>,<i>Si</i>,<i>N</i>']platinum(IV)}
 tetrakis(pentafluorophenyl)borate dichloromethane 0.66-solvate
;
_journal_coeditor_code BH2154
_journal_issue 3
_journal_name_full 'Acta Crystallographica Section E'
_journal_page_first m472
_journal_paper_doi 10.1107/S160053680800319X
_journal_volume 64
_journal_year 2008
_chemical_formula_iupac '[Pt2 (C H3)4 (C19 H15 N 2 Si)2 I] (C24 F20 B), 0.66C H2 Cl2'
_chemical_formula_moiety 'C42 H42 I N4 Pt2 Si2 +, C24 B F20 -, 0.66(C H2 Cl2)'
_chemical_formula_sum 'C66.66 H43.32 B Cl1.32 F20 I N4 Pt2 Si2'
_chemical_formula_weight 1911.14
_chemical_name_systematic
;
\m~2~-Iodido-bis{dimethyl[methylbis(quinolin-8-yl)silanyl-
\k^3^N,Si,N']platinum(IV)} tetrakis(pentafluorophenyl)borate dichloromethane
0.66-solvate
;
_space_group_IT_number 2
_symmetry_cell_setting triclinic
_symmetry_space_group_name_Hall '-P 1'
_symmetry_space_group_name_H-M 'P -1'
_atom_sites_solution_hydrogens geom
_atom_sites_solution_primary direct
_atom_sites_solution_secondary difmap
_audit_creation_method SHELXL97
_cell_angle_alpha 71.9300(10)
_cell_angle_beta 72.0450(10)
_cell_angle_gamma 87.6210(10)
_cell_formula_units_Z 2
_cell_length_a 13.9051(10)
_cell_length_b 15.3559(11)
_cell_length_c 17.1261(12)
_cell_measurement_reflns_used 30538
_cell_measurement_temperature 167(2)
_cell_measurement_theta_max 26.39
_cell_measurement_theta_min 2.14
_cell_volume 3301.3(4)
_computing_cell_refinement 'XPREP (Bruker, 2001)'
_computing_data_collection 'SMART (Bruker, 2002)'
_computing_data_reduction 'SAINT (Bruker, 2002)'
_computing_molecular_graphics
;
ORTEP-3 (Farrugia, 1997) and POV-RAY (Cason, 2002)
;
_computing_publication_material 'SHELXL97 (Sheldrick, 2008)'
_computing_structure_refinement 'SHELXL97 (Sheldrick, 2008)'
_computing_structure_solution 'SHELXS97 (Sheldrick, 2008)'
_diffrn_ambient_temperature 167(2)
_diffrn_measured_fraction_theta_full 0.983
_diffrn_measured_fraction_theta_max 0.983
_diffrn_measurement_device_type 'Bruker APEX CCD'
_diffrn_measurement_method \w
_diffrn_radiation_monochromator graphite
_diffrn_radiation_type MoK\a
_diffrn_radiation_wavelength 0.71073
_diffrn_reflns_av_R_equivalents 0.0204
_diffrn_reflns_av_sigmaI/netI 0.0305
_diffrn_reflns_limit_h_max 17
_diffrn_reflns_limit_h_min -11
_diffrn_reflns_limit_k_max 19
_diffrn_reflns_limit_k_min -19
_diffrn_reflns_limit_l_max 21
_diffrn_reflns_limit_l_min -21
_diffrn_reflns_number 30538
_diffrn_reflns_theta_full 26.39
_diffrn_reflns_theta_max 26.39
_diffrn_reflns_theta_min 2.14
_diffrn_standards_decay_% 0
_diffrn_standards_interval_count 0
_diffrn_standards_interval_time 0
_diffrn_standards_number 0
_exptl_absorpt_coefficient_mu 4.892
_exptl_absorpt_correction_T_max 0.710
_exptl_absorpt_correction_T_min 0.530
_exptl_absorpt_correction_type multi-scan
_exptl_absorpt_process_details '(SADABS; Bruker, 2002)'
_exptl_crystal_colour colourless
_exptl_crystal_density_diffrn 1.921
_exptl_crystal_density_method 'not measured'
_exptl_crystal_description prism
_exptl_crystal_F_000 1831.4
_exptl_crystal_size_max 0.24
_exptl_crystal_size_mid 0.11
_exptl_crystal_size_min 0.07
_refine_diff_density_max 0.945
_refine_diff_density_min -0.714
_refine_ls_extinction_method none
_refine_ls_goodness_of_fit_ref 1.084
_refine_ls_hydrogen_treatment constr
_refine_ls_matrix_type full
_refine_ls_number_parameters 898
_refine_ls_number_reflns 13293
_refine_ls_number_restraints 0
_refine_ls_restrained_S_all 1.084
_refine_ls_R_factor_all 0.0338
_refine_ls_R_factor_gt 0.0252
_refine_ls_shift/su_max 0.003
_refine_ls_shift/su_mean 0.000
_refine_ls_structure_factor_coef Fsqd
_refine_ls_weighting_details 'calc w=1/[\s^2^(Fo^2^)+(0.0365P)^2^] where P=(Fo^2^+2Fc^2^)/3'
_refine_ls_weighting_scheme calc
_refine_ls_wR_factor_gt 0.0629
_refine_ls_wR_factor_ref 0.0651
_reflns_number_gt 11270
_reflns_number_total 13293
_reflns_threshold_expression I>2\s(I)
_cod_data_source_file bh2154.cif
_cod_data_source_block I
_cod_database_code 2217719
_cod_database_fobs_code 2217719

loop_
_symmetry_equiv_pos_as_xyz
'x, y, z'
'-x, -y, -z'

loop_
_atom_site_type_symbol
_atom_site_label
_atom_site_fract_x
_atom_site_fract_y
_atom_site_fract_z
_atom_site_U_iso_or_equiv
_atom_site_adp_type
_atom_site_calc_flag
_atom_site_refinement_flags
_atom_site_occupancy
C C1 0.5927(3) 0.8330(2) 0.1569(2) 0.0282(8) Uani d . 1
H H1A 0.5490 0.8633 0.1916 0.034 Uiso calc R 1
C C2 0.6658(3) 0.8859(2) 0.0819(3) 0.0326(9) Uani d . 1
H H2A 0.6697 0.9495 0.0675 0.039 Uiso calc R 1
C C3 0.7308(3) 0.8432(3) 0.0304(2) 0.0304(8) Uani d . 1
H H3A 0.7804 0.8774 -0.0192 0.036 Uiso calc R 1
C C4 0.7227(3) 0.7460(2) 0.0527(2) 0.0246(8) Uani d . 1
C C5 0.7887(3) 0.6975(3) 0.0026(3) 0.0300(8) Uani d . 1
H H5A 0.8397 0.7291 -0.0473 0.036 Uiso calc R 1
C C6 0.7776(3) 0.6041(3) 0.0275(3) 0.0316(9) Uani d . 1
H H6A 0.8219 0.5721 -0.0050 0.038 Uiso calc R 1
C C7 0.7005(3) 0.5562(3) 0.1013(2) 0.0296(8) Uani d . 1
H H7A 0.6935 0.4926 0.1161 0.035 Uiso calc R 1
C C8 0.6344(3) 0.6000(2) 0.1528(2) 0.0250(8) Uani d . 1
C C9 0.6462(3) 0.6969(2) 0.1286(2) 0.0222(7) Uani d . 1
C C10 0.2819(3) 0.7299(3) 0.2598(3) 0.0356(9) Uani d . 1
H H10A 0.2887 0.7720 0.2871 0.043 Uiso calc R 1
C C11 0.1989(3) 0.7348(3) 0.2287(3) 0.0427(11) Uani d . 1
H H11A 0.1521 0.7790 0.2354 0.051 Uiso calc R 1
C C12 0.1883(3) 0.6733(3) 0.1885(3) 0.0419(10) Uani d . 1
H H12A 0.1342 0.6761 0.1668 0.050 Uiso calc R 1
C C13 0.2582(3) 0.6064(3) 0.1796(3) 0.0331(9) Uani d . 1
C C14 0.2521(4) 0.5407(3) 0.1388(3) 0.0450(11) Uani d . 1
H H14A 0.1992 0.5410 0.1163 0.054 Uiso calc R 1
C C15 0.3226(4) 0.4770(3) 0.1321(3) 0.0472(12) Uani d . 1
H H15A 0.3181 0.4348 0.1043 0.057 Uiso calc R 1
C C16 0.4021(3) 0.4748(3) 0.1671(3) 0.0363(9) Uani d . 1
H H16A 0.4488 0.4300 0.1629 0.044 Uiso calc R 1
C C17 0.4129(3) 0.5371(2) 0.2074(2) 0.0293(8) Uani d . 1
C C18 0.3408(3) 0.6045(2) 0.2129(2) 0.0281(8) Uani d . 1
C C19 0.5971(3) 0.6374(3) 0.3545(3) 0.0363(9) Uani d . 1
H H19A 0.6275 0.5818 0.3480 0.054 Uiso calc R 1
H H19B 0.5726 0.6325 0.4147 0.054 Uiso calc R 1
H H19C 0.6465 0.6881 0.3241 0.054 Uiso calc R 1
C C20 0.3865(3) 0.5713(3) 0.4192(3) 0.0419(10) Uani d . 1
H H20A 0.3339 0.5427 0.4085 0.063 Uiso calc R 1
H H20B 0.3569 0.6055 0.4582 0.063 Uiso calc R 1
H H20C 0.4262 0.5249 0.4445 0.063 Uiso calc R 1
C C21 0.5518(3) 0.4274(3) 0.3099(3) 0.0398(10) Uani d . 1
H H21A 0.5744 0.3907 0.2722 0.060 Uiso calc R 1
H H21B 0.4919 0.3981 0.3558 0.060 Uiso calc R 1
H H21C 0.6040 0.4340 0.3339 0.060 Uiso calc R 1
C C22 0.3632(3) 0.9755(3) 0.4990(2) 0.0310(8) Uani d . 1
H H22A 0.3746 0.9149 0.5007 0.037 Uiso calc R 1
C C23 0.3762(3) 1.0041(3) 0.5660(3) 0.0357(9) Uani d . 1
H H23A 0.3941 0.9628 0.6112 0.043 Uiso calc R 1
C C24 0.3623(3) 1.0924(3) 0.5636(3) 0.0406(10) Uani d . 1
H H24A 0.3728 1.1127 0.6063 0.049 Uiso calc R 1
C C25 0.3319(3) 1.1539(3) 0.4965(3) 0.0340(9) Uani d . 1
C C26 0.3132(3) 1.2469(3) 0.4902(3) 0.0479(12) Uani d . 1
H H26A 0.3221 1.2702 0.5318 0.057 Uiso calc R 1
C C27 0.2829(4) 1.3021(3) 0.4252(3) 0.0551(13) Uani d . 1
H H27A 0.2730 1.3634 0.4213 0.066 Uiso calc R 1
C C28 0.2659(3) 1.2677(3) 0.3629(3) 0.0419(10) Uani d . 1
H H28A 0.2439 1.3065 0.3188 0.050 Uiso calc R 1
C C29 0.2817(3) 1.1761(3) 0.3663(3) 0.0306(9) Uani d . 1
C C30 0.3170(3) 1.1201(3) 0.4323(2) 0.0295(8) Uani d . 1
C C31 0.1589(3) 0.8372(2) 0.4373(2) 0.0303(8) Uani d . 1
H H31A 0.2132 0.8016 0.4445 0.036 Uiso calc R 1
C C32 0.0610(3) 0.7944(3) 0.4749(3) 0.0364(9) Uani d . 1
H H32A 0.0514 0.7322 0.5060 0.044 Uiso calc R 1
C C33 -0.0188(3) 0.8446(3) 0.4653(3) 0.0353(9) Uani d . 1
H H33A -0.0839 0.8170 0.4886 0.042 Uiso calc R 1
C C34 -0.0029(3) 0.9392(2) 0.4198(2) 0.0271(8) Uani d . 1
C C35 -0.0832(3) 0.9962(3) 0.4075(3) 0.0328(9) Uani d . 1
H H35A -0.1495 0.9710 0.4304 0.039 Uiso calc R 1
C C36 -0.0648(3) 1.0870(3) 0.3630(3) 0.0370(10) Uani d . 1
H H36A -0.1181 1.1238 0.3555 0.044 Uiso calc R 1
C C37 0.0360(3) 1.1255(3) 0.3280(3) 0.0341(9) Uani d . 1
H H37A 0.0476 1.1879 0.2979 0.041 Uiso calc R 1
C C38 0.1173(3) 1.0737(2) 0.3371(2) 0.0250(8) Uani d . 1
C C39 0.0981(3) 0.9787(2) 0.3836(2) 0.0228(7) Uani d . 1
C C40 0.4696(3) 1.0604(3) 0.2528(3) 0.0361(9) Uani d . 1
H H40A 0.4716 1.1166 0.2660 0.054 Uiso calc R 1
H H40B 0.4791 1.0741 0.1922 0.054 Uiso calc R 1
H H40C 0.5226 1.0233 0.2676 0.054 Uiso calc R 1
C C41 0.3279(3) 0.9685(3) 0.2114(2) 0.0318(9) Uani d . 1
H H41A 0.3417 1.0258 0.1654 0.048 Uiso calc R 1
H H41B 0.2621 0.9430 0.2201 0.048 Uiso calc R 1
H H41C 0.3782 0.9266 0.1965 0.048 Uiso calc R 1
C C42 0.2777(4) 1.2036(3) 0.1814(3) 0.0450(11) Uani d . 1
H H42A 0.2319 1.2520 0.1828 0.068 Uiso calc R 1
H H42B 0.2683 1.1723 0.1435 0.068 Uiso calc R 1
H H42C 0.3462 1.2291 0.1609 0.068 Uiso calc R 1
C C43 0.7438(3) 0.2082(2) 0.0728(2) 0.0231(7) Uani d . 1
C C44 0.7338(3) 0.1558(2) 0.0219(2) 0.0270(8) Uani d . 1
C C45 0.6554(3) 0.1602(3) -0.0123(2) 0.0312(9) Uani d . 1
C C46 0.5817(3) 0.2207(3) 0.0014(3) 0.0339(9) Uani d . 1
C C47 0.5896(3) 0.2774(2) 0.0480(2) 0.0299(8) Uani d . 1
C C48 0.6680(3) 0.2697(2) 0.0821(2) 0.0246(8) Uani d . 1
C C49 0.9330(3) 0.2601(2) 0.0168(2) 0.0221(7) Uani d . 1
C C50 1.0032(3) 0.2259(2) -0.0421(2) 0.0256(8) Uani d . 1
C C51 1.0698(3) 0.2809(3) -0.1188(2) 0.0266(8) Uani d . 1
C C52 1.0678(3) 0.3745(3) -0.1411(2) 0.0292(8) Uani d . 1
C C53 0.9984(3) 0.4116(2) -0.0859(2) 0.0273(8) Uani d . 1
C C54 0.9335(3) 0.3553(2) -0.0105(2) 0.0245(8) Uani d . 1
C C55 0.8299(3) 0.2420(2) 0.1879(2) 0.0223(7) Uani d . 1
C C56 0.9035(3) 0.2909(2) 0.1992(2) 0.0245(8) Uani d . 1
C C57 0.8893(3) 0.3211(2) 0.2696(2) 0.0284(8) Uani d . 1
C C58 0.7979(3) 0.3032(2) 0.3339(2) 0.0313(9) Uani d . 1
C C59 0.7230(3) 0.2533(2) 0.3277(2) 0.0292(8) Uani d . 1
C C60 0.7413(3) 0.2234(2) 0.2565(2) 0.0254(8) Uani d . 1
C C61 0.8718(3) 0.0923(2) 0.1483(2) 0.0231(7) Uani d . 1
C C62 0.9665(3) 0.0714(2) 0.1555(2) 0.0249(8) Uani d . 1
C C63 0.9933(3) -0.0154(3) 0.1944(3) 0.0298(9) Uani d . 1
C C64 0.9221(3) -0.0866(2) 0.2319(2) 0.0305(9) Uani d . 1
C C65 0.8251(3) -0.0704(2) 0.2285(2) 0.0281(8) Uani d . 1
C C66 0.8022(3) 0.0170(2) 0.1872(2) 0.0248(8) Uani d . 1
C C67 -0.0752(11) 0.5150(8) 0.4112(9) 0.122(4) Uani d P 0.66
H H67A -0.1126 0.4909 0.3823 0.147 Uiso calc PR 0.66
H H67B -0.1082 0.4896 0.4730 0.147 Uiso calc PR 0.66
N N1 0.5823(2) 0.74187(18) 0.18139(18) 0.0220(6) Uani d . 1
N N2 0.3514(2) 0.66832(19) 0.25244(19) 0.0261(7) Uani d . 1
N N3 0.3360(2) 1.0299(2) 0.43409(19) 0.0253(7) Uani d . 1
N N4 0.1783(2) 0.92465(19) 0.39265(18) 0.0232(6) Uani d . 1
B B1 0.8452(3) 0.2007(3) 0.1062(3) 0.0231(8) Uani d . 1
Cl Cl1 0.0568(4) 0.4763(3) 0.3846(3) 0.1616(17) Uani d P 0.66
Cl Cl2 -0.0800(3) 0.6230(2) 0.3838(2) 0.1332(14) Uani d P 0.66
F F1 0.80500(17) 0.09582(14) 0.00363(14) 0.0345(5) Uani d . 1
F F2 0.65082(19) 0.10489(16) -0.05899(16) 0.0464(6) Uani d . 1
F F3 0.50501(19) 0.22623(18) -0.03129(17) 0.0510(7) Uani d . 1
F F4 0.51852(18) 0.33806(16) 0.06101(16) 0.0429(6) Uani d . 1
F F5 0.66725(16) 0.32833(13) 0.12742(14) 0.0308(5) Uani d . 1
F F6 1.01229(16) 0.13451(13) -0.02676(14) 0.0329(5) Uani d . 1
F F7 1.13855(17) 0.24295(16) -0.17102(14) 0.0390(6) Uani d . 1
F F8 1.13372(18) 0.42857(16) -0.21388(14) 0.0423(6) Uani d . 1
F F9 0.99416(18) 0.50378(14) -0.10509(14) 0.0404(6) Uani d . 1
F F10 0.86536(16) 0.39738(13) 0.03881(13) 0.0302(5) Uani d . 1
F F11 0.99707(16) 0.31049(14) 0.14062(13) 0.0294(5) Uani d . 1
F F12 0.96573(18) 0.36638(15) 0.27686(14) 0.0392(6) Uani d . 1
F F13 0.7830(2) 0.33331(15) 0.40263(14) 0.0443(6) Uani d . 1
F F14 0.63277(17) 0.23398(15) 0.38999(13) 0.0387(6) Uani d . 1
F F15 0.66365(16) 0.17265(15) 0.25679(14) 0.0328(5) Uani d . 1
F F16 1.04155(16) 0.13871(14) 0.12469(15) 0.0335(5) Uani d . 1
F F17 1.08923(18) -0.02941(15) 0.19654(17) 0.0445(6) Uani d . 1
F F18 0.9457(2) -0.17045(14) 0.27213(16) 0.0462(6) Uani d . 1
F F19 0.75214(17) -0.13898(14) 0.26455(14) 0.0376(5) Uani d . 1
F F20 0.70486(16) 0.02546(13) 0.18756(14) 0.0331(5) Uani d . 1
I I1 0.430471(19) 0.815649(18) 0.374301(16) 0.03229(7) Uani d . 1
Pt Pt1 0.478070(11) 0.658600(9) 0.304310(9) 0.02414(4) Uani d . 1
Pt Pt2 0.331383(10) 0.990179(9) 0.322963(8) 0.02269(4) Uani d . 1
Si Si1 0.52290(8) 0.54261(7) 0.24778(7) 0.0265(2) Uani d . 1
Si Si2 0.25226(8) 1.12171(7) 0.29133(6) 0.0266(2) Uani d . 1

loop_
_atom_site_aniso_label
_atom_site_aniso_U_11
_atom_site_aniso_U_22
_atom_site_aniso_U_33
_atom_site_aniso_U_12
_atom_site_aniso_U_13
_atom_site_aniso_U_23
C1 0.030(2) 0.0266(19) 0.033(2) 0.0078(16) -0.0137(17) -0.0125(16)
C2 0.038(2) 0.0187(18) 0.041(2) -0.0007(16) -0.0136(19) -0.0070(16)
C3 0.025(2) 0.032(2) 0.031(2) -0.0043(16) -0.0069(17) -0.0069(16)
C4 0.0215(19) 0.0306(19) 0.0257(19) 0.0018(15) -0.0117(16) -0.0103(15)
C5 0.021(2) 0.039(2) 0.034(2) 0.0022(16) -0.0084(17) -0.0172(17)
C6 0.025(2) 0.041(2) 0.038(2) 0.0112(17) -0.0107(18) -0.0243(19)
C7 0.026(2) 0.0279(19) 0.037(2) 0.0045(16) -0.0079(17) -0.0150(17)
C8 0.023(2) 0.0248(18) 0.030(2) 0.0029(15) -0.0096(16) -0.0106(15)
C9 0.0219(19) 0.0233(17) 0.0265(18) 0.0042(14) -0.0135(15) -0.0091(14)
C10 0.028(2) 0.038(2) 0.049(3) 0.0072(18) -0.0157(19) -0.0207(19)
C11 0.029(2) 0.042(2) 0.062(3) 0.0119(19) -0.020(2) -0.017(2)
C12 0.030(2) 0.046(3) 0.057(3) 0.0048(19) -0.024(2) -0.016(2)
C13 0.027(2) 0.033(2) 0.041(2) -0.0037(17) -0.0148(19) -0.0089(18)
C14 0.046(3) 0.044(3) 0.056(3) -0.006(2) -0.030(2) -0.017(2)
C15 0.056(3) 0.039(2) 0.063(3) 0.000(2) -0.032(3) -0.025(2)
C16 0.037(2) 0.028(2) 0.047(3) 0.0009(18) -0.015(2) -0.0143(18)
C17 0.025(2) 0.0246(18) 0.035(2) -0.0016(15) -0.0071(17) -0.0070(16)
C18 0.024(2) 0.0255(18) 0.032(2) -0.0060(15) -0.0071(17) -0.0061(16)
C19 0.036(2) 0.039(2) 0.041(2) 0.0079(19) -0.023(2) -0.0129(19)
C20 0.041(3) 0.045(2) 0.033(2) 0.001(2) -0.006(2) -0.0075(19)
C21 0.043(3) 0.027(2) 0.044(2) 0.0059(18) -0.014(2) -0.0039(18)
C22 0.025(2) 0.041(2) 0.028(2) 0.0012(17) -0.0071(17) -0.0132(17)
C23 0.025(2) 0.057(3) 0.026(2) -0.0005(19) -0.0082(17) -0.0142(19)
C24 0.023(2) 0.071(3) 0.037(2) -0.005(2) -0.0051(18) -0.032(2)
C25 0.023(2) 0.046(2) 0.035(2) -0.0100(18) -0.0017(17) -0.0210(19)
C26 0.045(3) 0.051(3) 0.055(3) -0.011(2) -0.009(2) -0.032(2)
C27 0.061(3) 0.037(2) 0.070(4) -0.006(2) -0.012(3) -0.029(2)
C28 0.044(3) 0.028(2) 0.047(3) -0.0074(19) -0.007(2) -0.0069(19)
C29 0.019(2) 0.034(2) 0.035(2) -0.0111(16) 0.0020(17) -0.0158(17)
C30 0.0191(19) 0.037(2) 0.030(2) -0.0086(16) 0.0017(16) -0.0160(17)
C31 0.028(2) 0.0264(19) 0.034(2) 0.0035(16) -0.0057(17) -0.0099(16)
C32 0.028(2) 0.027(2) 0.041(2) -0.0037(17) 0.0011(19) -0.0039(17)
C33 0.024(2) 0.036(2) 0.037(2) -0.0094(17) 0.0018(18) -0.0098(18)
C34 0.023(2) 0.033(2) 0.0257(19) 0.0006(16) -0.0065(16) -0.0115(16)
C35 0.0159(19) 0.047(2) 0.036(2) 0.0026(17) -0.0062(17) -0.0152(19)
C36 0.026(2) 0.042(2) 0.042(2) 0.0094(18) -0.0118(19) -0.0117(19)
C37 0.035(2) 0.032(2) 0.035(2) 0.0048(18) -0.0134(19) -0.0078(17)
C38 0.023(2) 0.0305(19) 0.0222(18) 0.0027(15) -0.0082(15) -0.0082(15)
C39 0.0232(19) 0.0260(18) 0.0190(17) 0.0010(15) -0.0055(15) -0.0076(14)
C40 0.023(2) 0.050(2) 0.033(2) -0.0066(18) -0.0069(18) -0.0100(19)
C41 0.033(2) 0.040(2) 0.030(2) 0.0048(18) -0.0141(18) -0.0167(17)
C42 0.051(3) 0.041(2) 0.034(2) -0.003(2) -0.011(2) -0.0003(19)
C43 0.0203(19) 0.0215(17) 0.0249(18) -0.0007(14) -0.0063(15) -0.0041(14)
C44 0.028(2) 0.0244(18) 0.029(2) 0.0018(15) -0.0063(17) -0.0106(15)
C45 0.039(2) 0.031(2) 0.029(2) -0.0019(17) -0.0135(18) -0.0128(16)
C46 0.032(2) 0.041(2) 0.032(2) -0.0040(18) -0.0189(18) -0.0066(17)
C47 0.027(2) 0.031(2) 0.031(2) 0.0049(16) -0.0101(17) -0.0070(16)
C48 0.027(2) 0.0216(17) 0.0259(19) -0.0005(15) -0.0079(16) -0.0087(14)
C49 0.0234(19) 0.0218(17) 0.0244(18) -0.0006(14) -0.0113(15) -0.0079(14)
C50 0.027(2) 0.0264(18) 0.030(2) 0.0014(15) -0.0126(17) -0.0142(15)
C51 0.023(2) 0.036(2) 0.0249(19) 0.0027(16) -0.0082(16) -0.0150(16)
C52 0.027(2) 0.038(2) 0.0196(18) -0.0052(17) -0.0067(16) -0.0050(16)
C53 0.030(2) 0.0235(18) 0.030(2) 0.0014(16) -0.0147(17) -0.0064(15)
C54 0.024(2) 0.0263(18) 0.0263(19) 0.0054(15) -0.0099(16) -0.0111(15)
C55 0.0236(19) 0.0178(16) 0.0267(19) 0.0062(14) -0.0102(16) -0.0069(14)
C56 0.026(2) 0.0209(17) 0.0268(19) 0.0061(15) -0.0090(16) -0.0068(14)
C57 0.034(2) 0.0236(18) 0.035(2) 0.0036(16) -0.0185(18) -0.0124(16)
C58 0.050(3) 0.0279(19) 0.0225(19) 0.0107(18) -0.0155(19) -0.0140(16)
C59 0.037(2) 0.0258(18) 0.0197(18) 0.0090(17) -0.0048(17) -0.0047(15)
C60 0.026(2) 0.0230(18) 0.0276(19) 0.0065(15) -0.0106(16) -0.0066(15)
C61 0.027(2) 0.0216(17) 0.0232(18) 0.0035(15) -0.0068(15) -0.0109(14)
C62 0.024(2) 0.0241(18) 0.0297(19) 0.0009(15) -0.0084(16) -0.0131(15)
C63 0.029(2) 0.033(2) 0.040(2) 0.0115(17) -0.0191(18) -0.0206(17)
C64 0.041(2) 0.0207(18) 0.033(2) 0.0080(17) -0.0154(19) -0.0089(15)
C65 0.031(2) 0.0205(18) 0.029(2) -0.0015(15) -0.0021(17) -0.0092(15)
C66 0.022(2) 0.0254(18) 0.0288(19) 0.0053(15) -0.0064(16) -0.0134(15)
C67 0.143(13) 0.089(8) 0.153(12) -0.002(8) -0.070(10) -0.036(8)
N1 0.0207(16) 0.0228(15) 0.0270(16) 0.0059(12) -0.0123(13) -0.0095(12)
N2 0.0222(17) 0.0270(16) 0.0294(17) 0.0026(13) -0.0087(14) -0.0089(13)
N3 0.0203(16) 0.0320(16) 0.0239(16) -0.0031(13) -0.0038(13) -0.0114(13)
N4 0.0196(16) 0.0273(15) 0.0239(15) 0.0021(12) -0.0068(13) -0.0098(12)
B1 0.022(2) 0.0231(19) 0.026(2) 0.0051(16) -0.0076(18) -0.0109(16)
Cl1 0.230(5) 0.125(3) 0.132(3) -0.012(3) -0.052(3) -0.046(3)
Cl2 0.227(4) 0.0683(17) 0.109(2) 0.004(2) -0.059(3) -0.0270(17)
F1 0.0365(13) 0.0351(12) 0.0415(13) 0.0090(10) -0.0138(11) -0.0243(10)
F2 0.0575(17) 0.0516(15) 0.0496(15) 0.0035(13) -0.0287(13) -0.0308(12)
F3 0.0483(16) 0.0623(17) 0.0609(17) 0.0088(13) -0.0394(14) -0.0230(14)
F4 0.0345(14) 0.0459(14) 0.0552(15) 0.0181(11) -0.0223(12) -0.0193(12)
F5 0.0315(12) 0.0289(11) 0.0412(13) 0.0090(9) -0.0164(10) -0.0197(10)
F6 0.0344(13) 0.0274(11) 0.0356(12) 0.0053(10) -0.0037(10) -0.0156(9)
F7 0.0351(14) 0.0508(14) 0.0324(12) 0.0082(11) -0.0041(10) -0.0218(11)
F8 0.0413(15) 0.0462(14) 0.0259(12) -0.0078(11) -0.0004(11) -0.0015(10)
F9 0.0503(16) 0.0245(11) 0.0375(13) -0.0016(10) -0.0089(11) -0.0014(10)
F10 0.0314(12) 0.0259(11) 0.0321(12) 0.0082(9) -0.0054(10) -0.0125(9)
F11 0.0254(12) 0.0312(11) 0.0338(12) -0.0026(9) -0.0078(10) -0.0141(9)
F12 0.0512(16) 0.0380(13) 0.0384(13) -0.0025(11) -0.0218(12) -0.0174(11)
F13 0.0676(18) 0.0432(14) 0.0308(13) 0.0115(12) -0.0183(12) -0.0215(11)
F14 0.0389(14) 0.0422(13) 0.0259(12) 0.0090(11) 0.0002(10) -0.0092(10)
F15 0.0253(12) 0.0407(13) 0.0308(12) -0.0036(10) -0.0047(10) -0.0122(10)
F16 0.0258(12) 0.0298(11) 0.0483(14) 0.0018(9) -0.0151(11) -0.0133(10)
F17 0.0377(14) 0.0392(13) 0.0698(17) 0.0144(11) -0.0332(13) -0.0204(12)
F18 0.0625(17) 0.0247(12) 0.0569(16) 0.0114(11) -0.0330(14) -0.0071(11)
F19 0.0394(14) 0.0227(11) 0.0410(13) -0.0037(10) -0.0002(11) -0.0082(10)
F20 0.0224(12) 0.0244(11) 0.0470(14) 0.0016(9) -0.0054(10) -0.0091(10)
I1 0.02772(14) 0.04357(15) 0.03540(14) 0.01162(11) -0.01362(11) -0.02336(12)
Pt1 0.02348(8) 0.02635(8) 0.02421(8) 0.00427(6) -0.00920(6) -0.00873(6)
Pt2 0.01752(8) 0.03071(8) 0.02077(7) -0.00020(6) -0.00455(6) -0.01054(6)
Si1 0.0257(6) 0.0216(5) 0.0317(6) 0.0034(4) -0.0097(5) -0.0072(4)
Si2 0.0246(6) 0.0280(5) 0.0243(5) -0.0037(4) -0.0058(4) -0.0054(4)

loop_
_atom_type_symbol
_atom_type_description
_atom_type_scat_dispersion_real
_atom_type_scat_dispersion_imag
_atom_type_scat_source
C C 0.0033 0.0016 'International Tables Vol C Tables 4.2.6.8 and 6.1.1.4'
H H 0.0000 0.0000 'International Tables Vol C Tables 4.2.6.8 and 6.1.1.4'
B B 0.0013 0.0007 'International Tables Vol C Tables 4.2.6.8 and 6.1.1.4'
N N 0.0061 0.0033 'International Tables Vol C Tables 4.2.6.8 and 6.1.1.4'
F F 0.0171 0.0103 'International Tables Vol C Tables 4.2.6.8 and 6.1.1.4'
Si Si 0.0817 0.0704 'International Tables Vol C Tables 4.2.6.8 and 6.1.1.4'
I I -0.4742 1.8119 'International Tables Vol C Tables 4.2.6.8 and 6.1.1.4'
Pt Pt -1.7033 8.3905 'International Tables Vol C Tables 4.2.6.8 and 6.1.1.4'
Cl Cl 0.1484 0.1585 'International Tables Vol C Tables 4.2.6.8 and 6.1.1.4'

loop_
_geom_angle_atom_site_label_1
_geom_angle_atom_site_label_2
_geom_angle_atom_site_label_3
_geom_angle
_geom_angle_publ_flag
N1 C1 C2 123.7(3) ?
N1 C1 H1A 118.1 ?
C2 C1 H1A 118.1 ?
C3 C2 C1 119.2(3) ?
C3 C2 H2A 120.4 ?
C1 C2 H2A 120.4 ?
C2 C3 C4 119.6(4) ?
C2 C3 H3A 120.2 ?
C4 C3 H3A 120.2 ?
C5 C4 C9 119.4(3) ?
C5 C4 C3 122.4(3) ?
C9 C4 C3 118.2(3) ?
C6 C5 C4 119.7(4) ?
C6 C5 H5A 120.1 ?
C4 C5 H5A 120.1 ?
C5 C6 C7 120.7(3) ?
C5 C6 H6A 119.7 ?
C7 C6 H6A 119.7 ?
C8 C7 C6 122.0(3) ?
C8 C7 H7A 119.0 ?
C6 C7 H7A 119.0 ?
C7 C8 C9 118.0(3) ?
C7 C8 Si1 125.0(3) ?
C9 C8 Si1 116.8(3) ?
N1 C9 C4 121.1(3) ?
N1 C9 C8 118.7(3) ?
C4 C9 C8 120.2(3) ?
N2 C10 C11 123.6(4) ?
N2 C10 H10A 118.2 ?
C11 C10 H10A 118.2 ?
C12 C11 C10 118.7(4) ?
C12 C11 H11A 120.7 ?
C10 C11 H11A 120.7 ?
C11 C12 C13 120.4(4) ?
C11 C12 H12A 119.8 ?
C13 C12 H12A 119.8 ?
C12 C13 C14 123.5(4) ?
C12 C13 C18 118.4(4) ?
C14 C13 C18 118.1(4) ?
C15 C14 C13 120.9(4) ?
C15 C14 H14A 119.5 ?
C13 C14 H14A 119.5 ?
C14 C15 C16 120.2(4) ?
C14 C15 H15A 119.9 ?
C16 C15 H15A 119.9 ?
C17 C16 C15 121.9(4) ?
C17 C16 H16A 119.1 ?
C15 C16 H16A 119.1 ?
C16 C17 C18 117.9(4) ?
C16 C17 Si1 123.5(3) ?
C18 C17 Si1 118.4(3) ?
N2 C18 C17 118.5(3) ?
N2 C18 C13 120.5(3) ?
C17 C18 C13 120.9(3) ?
Pt1 C19 H19A 109.5 ?
Pt1 C19 H19B 109.5 ?
H19A C19 H19B 109.5 ?
Pt1 C19 H19C 109.5 ?
H19A C19 H19C 109.5 ?
H19B C19 H19C 109.5 ?
Pt1 C20 H20A 109.5 ?
Pt1 C20 H20B 109.5 ?
H20A C20 H20B 109.5 ?
Pt1 C20 H20C 109.5 ?
H20A C20 H20C 109.5 ?
H20B C20 H20C 109.5 ?
Si1 C21 H21A 109.5 ?
Si1 C21 H21B 109.5 ?
H21A C21 H21B 109.5 ?
Si1 C21 H21C 109.5 ?
H21A C21 H21C 109.5 ?
H21B C21 H21C 109.5 ?
N3 C22 C23 123.6(4) ?
N3 C22 H22A 118.2 ?
C23 C22 H22A 118.2 ?
C24 C23 C22 119.1(4) ?
C24 C23 H23A 120.5 ?
C22 C23 H23A 120.5 ?
C23 C24 C25 120.2(4) ?
C23 C24 H24A 119.9 ?
C25 C24 H24A 119.9 ?
C24 C25 C26 123.8(4) ?
C24 C25 C30 118.0(4) ?
C26 C25 C30 118.1(4) ?
C27 C26 C25 121.2(4) ?
C27 C26 H26A 119.4 ?
C25 C26 H26A 119.4 ?
C26 C27 C28 120.5(4) ?
C26 C27 H27A 119.8 ?
C28 C27 H27A 119.8 ?
C29 C28 C27 121.0(4) ?
C29 C28 H28A 119.5 ?
C27 C28 H28A 119.5 ?
C28 C29 C30 118.1(4) ?
C28 C29 Si2 124.2(3) ?
C30 C29 Si2 117.7(3) ?
N3 C30 C29 118.1(3) ?
N3 C30 C25 120.8(4) ?
C29 C30 C25 121.1(4) ?
N4 C31 C32 123.8(4) ?
N4 C31 H31A 118.1 ?
C32 C31 H31A 118.1 ?
C33 C32 C31 119.2(4) ?
C33 C32 H32A 120.4 ?
C31 C32 H32A 120.4 ?
C32 C33 C34 119.6(4) ?
C32 C33 H33A 120.2 ?
C34 C33 H33A 120.2 ?
C33 C34 C35 122.7(4) ?
C33 C34 C39 118.6(3) ?
C35 C34 C39 118.7(3) ?
C36 C35 C34 120.9(4) ?
C36 C35 H35A 119.5 ?
C34 C35 H35A 119.5 ?
C35 C36 C37 119.7(4) ?
C35 C36 H36A 120.1 ?
C37 C36 H36A 120.1 ?
C38 C37 C36 122.2(4) ?
C38 C37 H37A 118.9 ?
C36 C37 H37A 118.9 ?
C37 C38 C39 118.2(3) ?
C37 C38 Si2 123.6(3) ?
C39 C38 Si2 118.2(3) ?
N4 C39 C38 119.5(3) ?
N4 C39 C34 120.2(3) ?
C38 C39 C34 120.3(3) ?
Pt2 C40 H40A 109.5 ?
Pt2 C40 H40B 109.5 ?
H40A C40 H40B 109.5 ?
Pt2 C40 H40C 109.5 ?
H40A C40 H40C 109.5 ?
H40B C40 H40C 109.5 ?
Pt2 C41 H41A 109.5 ?
Pt2 C41 H41B 109.5 ?
H41A C41 H41B 109.5 ?
Pt2 C41 H41C 109.5 ?
H41A C41 H41C 109.5 ?
H41B C41 H41C 109.5 ?
Si2 C42 H42A 109.5 ?
Si2 C42 H42B 109.5 ?
H42A C42 H42B 109.5 ?
Si2 C42 H42C 109.5 ?
H42A C42 H42C 109.5 ?
H42B C42 H42C 109.5 ?
C48 C43 C44 112.5(3) ?
C48 C43 B1 127.1(3) ?
C44 C43 B1 120.1(3) ?
F1 C44 C45 116.2(3) ?
F1 C44 C43 119.2(3) ?
C45 C44 C43 124.6(3) ?
F2 C45 C46 119.9(3) ?
F2 C45 C44 120.3(3) ?
C46 C45 C44 119.8(3) ?
F3 C46 C45 120.9(3) ?
F3 C46 C47 120.6(4) ?
C45 C46 C47 118.5(3) ?
F4 C47 C48 121.0(3) ?
F4 C47 C46 119.2(3) ?
C48 C47 C46 119.7(3) ?
F5 C48 C47 114.4(3) ?
F5 C48 C43 120.7(3) ?
C47 C48 C43 124.9(3) ?
C50 C49 C54 113.0(3) ?
C50 C49 B1 127.2(3) ?
C54 C49 B1 119.4(3) ?
F6 C50 C49 121.2(3) ?
F6 C50 C51 115.1(3) ?
C49 C50 C51 123.7(3) ?
F7 C51 C52 119.3(3) ?
F7 C51 C50 120.4(3) ?
C52 C51 C50 120.3(3) ?
F8 C52 C53 120.8(3) ?
F8 C52 C51 121.0(3) ?
C53 C52 C51 118.2(3) ?
F9 C53 C52 120.2(3) ?
F9 C53 C54 119.8(3) ?
C52 C53 C54 120.0(3) ?
F10 C54 C53 116.1(3) ?
F10 C54 C49 119.1(3) ?
C53 C54 C49 124.7(3) ?
C60 C55 C56 112.9(3) ?
C60 C55 B1 121.3(3) ?
C56 C55 B1 125.6(3) ?
F11 C56 C57 115.1(3) ?
F11 C56 C55 120.8(3) ?
C57 C56 C55 124.0(3) ?
F12 C57 C58 119.6(3) ?
F12 C57 C56 120.5(3) ?
C58 C57 C56 119.9(3) ?
F13 C58 C59 120.7(4) ?
F13 C58 C57 120.3(4) ?
C59 C58 C57 118.9(3) ?
F14 C59 C58 120.3(3) ?
F14 C59 C60 120.7(4) ?
C58 C59 C60 119.0(4) ?
F15 C60 C59 115.0(3) ?
F15 C60 C55 119.9(3) ?
C59 C60 C55 125.1(4) ?
C62 C61 C66 113.1(3) ?
C62 C61 B1 121.0(3) ?
C66 C61 B1 125.6(3) ?
F16 C62 C61 120.1(3) ?
F16 C62 C63 115.1(3) ?
C61 C62 C63 124.8(3) ?
F17 C63 C64 119.8(3) ?
F17 C63 C62 120.4(3) ?
C64 C63 C62 119.7(3) ?
F18 C64 C63 120.6(4) ?
F18 C64 C65 120.8(4) ?
C63 C64 C65 118.5(3) ?
F19 C65 C64 120.6(3) ?
F19 C65 C66 119.5(3) ?
C64 C65 C66 119.9(3) ?
F20 C66 C65 115.1(3) ?
F20 C66 C61 121.0(3) ?
C65 C66 C61 123.9(3) ?
Cl2 C67 Cl1 113.3(8) ?
Cl2 C67 H67A 108.9 ?
Cl1 C67 H67A 108.9 ?
Cl2 C67 H67B 108.9 ?
Cl1 C67 H67B 108.9 ?
H67A C67 H67B 107.7 ?
C1 N1 C9 118.1(3) ?
C1 N1 Pt1 123.7(2) ?
C9 N1 Pt1 118.1(2) ?
C10 N2 C18 118.4(3) ?
C10 N2 Pt1 123.4(3) ?
C18 N2 Pt1 118.2(2) ?
C22 N3 C30 118.3(3) ?
C22 N3 Pt2 123.7(2) ?
C30 N3 Pt2 117.8(2) ?
C31 N4 C39 118.7(3) ?
C31 N4 Pt2 124.3(2) ?
C39 N4 Pt2 116.9(2) ?
C49 B1 C55 113.0(3) ?
C49 B1 C43 101.6(3) ?
C55 B1 C43 113.4(3) ?
C49 B1 C61 114.6(3) ?
C55 B1 C61 101.8(3) ?
C43 B1 C61 113.0(3) ?
Pt2 I1 Pt1 133.755(10) yes
C19 Pt1 C20 89.23(18) ?
C19 Pt1 N1 88.67(14) ?
C20 Pt1 N1 175.45(14) ?
C19 Pt1 N2 175.02(13) ?
C20 Pt1 N2 88.42(15) ?
N1 Pt1 N2 93.36(11) ?
C19 Pt1 Si1 90.71(11) ?
C20 Pt1 Si1 92.18(12) ?
N1 Pt1 Si1 83.81(7) ?
N2 Pt1 Si1 84.99(8) ?
C19 Pt1 I1 87.36(11) ?
C20 Pt1 I1 90.20(12) ?
N1 Pt1 I1 93.73(7) ?
N2 Pt1 I1 97.04(7) ?
Si1 Pt1 I1 176.91(3) ?
C41 Pt2 C40 87.51(16) ?
C41 Pt2 N3 173.53(13) ?
C40 Pt2 N3 89.24(14) ?
C41 Pt2 N4 91.29(14) ?
C40 Pt2 N4 175.47(14) ?
N3 Pt2 N4 91.53(10) ?
C41 Pt2 Si2 90.71(11) ?
C40 Pt2 Si2 90.25(12) ?
N3 Pt2 Si2 83.72(8) ?
N4 Pt2 Si2 85.39(8) ?
C41 Pt2 I1 91.84(11) ?
C40 Pt2 I1 91.38(12) ?
N3 Pt2 I1 93.82(8) ?
N4 Pt2 I1 93.03(7) ?
Si2 Pt2 I1 177.03(3) ?
C21 Si1 C8 111.53(18) ?
C21 Si1 C17 112.32(18) ?
C8 Si1 C17 108.13(16) ?
C21 Si1 Pt1 123.55(14) ?
C8 Si1 Pt1 100.08(11) ?
C17 Si1 Pt1 99.61(12) ?
C42 Si2 C38 111.40(19) ?
C42 Si2 C29 111.50(19) ?
C38 Si2 C29 109.66(16) ?
C42 Si2 Pt2 124.05(15) ?
C38 Si2 Pt2 99.38(11) ?
C29 Si2 Pt2 99.48(13) ?

loop_
_geom_bond_atom_site_label_1
_geom_bond_atom_site_label_2
_geom_bond_distance
_geom_bond_publ_flag
C1 N1 1.331(4) ?
C1 C2 1.399(5) ?
C1 H1A 0.9300 ?
C2 C3 1.357(5) ?
C2 H2A 0.9300 ?
C3 C4 1.421(5) ?
C3 H3A 0.9300 ?
C4 C5 1.409(5) ?
C4 C9 1.413(5) ?
C5 C6 1.364(5) ?
C5 H5A 0.9300 ?
C6 C7 1.393(5) ?
C6 H6A 0.9300 ?
C7 C8 1.376(5) ?
C7 H7A 0.9300 ?
C8 C9 1.418(5) ?
C8 Si1 1.870(4) ?
C9 N1 1.387(4) ?
C10 N2 1.328(5) ?
C10 C11 1.403(6) ?
C10 H10A 0.9300 ?
C11 C12 1.366(6) ?
C11 H11A 0.9300 ?
C12 C13 1.395(6) ?
C12 H12A 0.9300 ?
C13 C14 1.412(6) ?
C13 C18 1.427(5) ?
C14 C15 1.360(6) ?
C14 H14A 0.9300 ?
C15 C16 1.406(6) ?
C15 H15A 0.9300 ?
C16 C17 1.380(5) ?
C16 H16A 0.9300 ?
C17 C18 1.414(5) ?
C17 Si1 1.877(4) ?
C18 N2 1.387(4) ?
C19 Pt1 2.059(4) ?
C19 H19A 0.9600 ?
C19 H19B 0.9600 ?
C19 H19C 0.9600 ?
C20 Pt1 2.062(4) ?
C20 H20A 0.9600 ?
C20 H20B 0.9600 ?
C20 H20C 0.9600 ?
C21 Si1 1.860(4) ?
C21 H21A 0.9600 ?
C21 H21B 0.9600 ?
C21 H21C 0.9600 ?
C22 N3 1.316(5) ?
C22 C23 1.411(5) ?
C22 H22A 0.9300 ?
C23 C24 1.352(6) ?
C23 H23A 0.9300 ?
C24 C25 1.408(6) ?
C24 H24A 0.9300 ?
C25 C26 1.418(6) ?
C25 C30 1.422(5) ?
C26 C27 1.346(7) ?
C26 H26A 0.9300 ?
C27 C28 1.410(6) ?
C27 H27A 0.9300 ?
C28 C29 1.400(5) ?
C28 H28A 0.9300 ?
C29 C30 1.402(6) ?
C29 Si2 1.879(4) ?
C30 N3 1.393(5) ?
C31 N4 1.314(4) ?
C31 C32 1.404(5) ?
C31 H31A 0.9300 ?
C32 C33 1.347(5) ?
C32 H32A 0.9300 ?
C33 C34 1.409(5) ?
C33 H33A 0.9300 ?
C34 C35 1.416(5) ?
C34 C39 1.424(5) ?
C35 C36 1.357(6) ?
C35 H35A 0.9300 ?
C36 C37 1.415(6) ?
C36 H36A 0.9300 ?
C37 C38 1.375(5) ?
C37 H37A 0.9300 ?
C38 C39 1.419(5) ?
C38 Si2 1.879(4) ?
C39 N4 1.380(4) ?
C40 Pt2 2.060(4) ?
C40 H40A 0.9600 ?
C40 H40B 0.9600 ?
C40 H40C 0.9600 ?
C41 Pt2 2.054(3) ?
C41 H41A 0.9600 ?
C41 H41B 0.9600 ?
C41 H41C 0.9600 ?
C42 Si2 1.846(4) ?
C42 H42A 0.9600 ?
C42 H42B 0.9600 ?
C42 H42C 0.9600 ?
C43 C48 1.391(5) ?
C43 C44 1.395(5) ?
C43 B1 1.664(5) ?
C44 F1 1.355(4) ?
C44 C45 1.379(5) ?
C45 F2 1.349(4) ?
C45 C46 1.371(5) ?
C46 F3 1.337(4) ?
C46 C47 1.378(5) ?
C47 F4 1.346(4) ?
C47 C48 1.373(5) ?
C48 F5 1.357(4) ?
C49 C50 1.387(5) ?
C49 C54 1.388(5) ?
C49 B1 1.656(5) ?
C50 F6 1.354(4) ?
C50 C51 1.387(5) ?
C51 F7 1.342(4) ?
C51 C52 1.370(5) ?
C52 F8 1.342(4) ?
C52 C53 1.369(5) ?
C53 F9 1.354(4) ?
C53 C54 1.372(5) ?
C54 F10 1.351(4) ?
C55 C60 1.381(5) ?
C55 C56 1.387(5) ?
C55 B1 1.663(5) ?
C56 F11 1.353(4) ?
C56 C57 1.378(5) ?
C57 F12 1.350(4) ?
C57 C58 1.372(5) ?
C58 F13 1.350(4) ?
C58 C59 1.367(6) ?
C59 F14 1.345(4) ?
C59 C60 1.381(5) ?
C60 F15 1.355(4) ?
C61 C62 1.376(5) ?
C61 C66 1.391(5) ?
C61 B1 1.673(5) ?
C62 F16 1.359(4) ?
C62 C63 1.385(5) ?
C63 F17 1.353(4) ?
C63 C64 1.361(5) ?
C64 F18 1.339(4) ?
C64 C65 1.376(5) ?
C65 F19 1.349(4) ?
C65 C66 1.385(5) ?
C66 F20 1.352(4) ?
C67 Cl2 1.582(11) ?
C67 Cl1 1.869(14) ?
C67 H67A 0.9700 ?
C67 H67B 0.9700 ?
N1 Pt1 2.184(3) ?
N2 Pt1 2.186(3) ?
N3 Pt2 2.190(3) ?
N4 Pt2 2.199(3) ?
I1 Pt2 2.9720(3) yes
I1 Pt1 2.9770(3) yes
Pt1 Si1 2.2591(10) yes
Pt2 Si2 2.2556(10) yes

loop_
_geom_torsion_atom_site_label_1
_geom_torsion_atom_site_label_2
_geom_torsion_atom_site_label_3
_geom_torsion_atom_site_label_4
_geom_torsion
N1 C1 C2 C3 -0.3(6)
C1 C2 C3 C4 1.0(6)
C2 C3 C4 C5 -179.1(4)
C2 C3 C4 C9 0.0(5)
C9 C4 C5 C6 0.5(5)
C3 C4 C5 C6 179.6(3)
C4 C5 C6 C7 1.1(6)
C5 C6 C7 C8 -1.5(6)
C6 C7 C8 C9 0.3(6)
C6 C7 C8 Si1 175.0(3)
C5 C4 C9 N1 177.5(3)
C3 C4 C9 N1 -1.6(5)
C5 C4 C9 C8 -1.8(5)
C3 C4 C9 C8 179.1(3)
C7 C8 C9 N1 -177.9(3)
Si1 C8 C9 N1 6.9(4)
C7 C8 C9 C4 1.3(5)
Si1 C8 C9 C4 -173.8(3)
N2 C10 C11 C12 -0.1(7)
C10 C11 C12 C13 0.8(7)
C11 C12 C13 C14 180.0(4)
C11 C12 C13 C18 -0.5(7)
C12 C13 C14 C15 -180.0(4)
C18 C13 C14 C15 0.5(7)
C13 C14 C15 C16 1.0(7)
C14 C15 C16 C17 -1.3(7)
C15 C16 C17 C18 0.0(6)
C15 C16 C17 Si1 -175.3(3)
C16 C17 C18 N2 -179.3(3)
Si1 C17 C18 N2 -3.8(5)
C16 C17 C18 C13 1.5(6)
Si1 C17 C18 C13 177.1(3)
C12 C13 C18 N2 -0.5(6)
C14 C13 C18 N2 179.0(4)
C12 C13 C18 C17 178.7(4)
C14 C13 C18 C17 -1.8(6)
N3 C22 C23 C24 -1.5(6)
C22 C23 C24 C25 2.1(6)
C23 C24 C25 C26 178.4(4)
C23 C24 C25 C30 -0.2(6)
C24 C25 C26 C27 -179.0(4)
C30 C25 C26 C27 -0.4(7)
C25 C26 C27 C28 1.9(7)
C26 C27 C28 C29 -1.0(7)
C27 C28 C29 C30 -1.4(6)
C27 C28 C29 Si2 175.3(3)
C28 C29 C30 N3 -177.9(3)
Si2 C29 C30 N3 5.1(5)
C28 C29 C30 C25 3.0(6)
Si2 C29 C30 C25 -174.0(3)
C24 C25 C30 N3 -2.5(6)
C26 C25 C30 N3 178.8(4)
C24 C25 C30 C29 176.6(4)
C26 C25 C30 C29 -2.1(6)
N4 C31 C32 C33 0.0(6)
C31 C32 C33 C34 -1.5(6)
C32 C33 C34 C35 -179.7(4)
C32 C33 C34 C39 1.1(6)
C33 C34 C35 C36 -179.8(4)
C39 C34 C35 C36 -0.6(6)
C34 C35 C36 C37 0.1(6)
C35 C36 C37 C38 0.3(6)
C36 C37 C38 C39 -0.3(6)
C36 C37 C38 Si2 179.6(3)
C37 C38 C39 N4 178.9(3)
Si2 C38 C39 N4 -1.0(4)
C37 C38 C39 C34 -0.2(5)
Si2 C38 C39 C34 179.9(3)
C33 C34 C39 N4 0.7(5)
C35 C34 C39 N4 -178.5(3)
C33 C34 C39 C38 179.9(3)
C35 C34 C39 C38 0.7(5)
C48 C43 C44 F1 176.9(3)
B1 C43 C44 F1 3.1(5)
C48 C43 C44 C45 -3.0(5)
B1 C43 C44 C45 -176.8(3)
F1 C44 C45 F2 1.9(5)
C43 C44 C45 F2 -178.3(3)
F1 C44 C45 C46 -178.4(3)
C43 C44 C45 C46 1.5(6)
F2 C45 C46 F3 -0.3(6)
C44 C45 C46 F3 179.9(4)
F2 C45 C46 C47 -178.8(3)
C44 C45 C46 C47 1.4(6)
F3 C46 C47 F4 0.6(6)
C45 C46 C47 F4 179.1(3)
F3 C46 C47 C48 179.0(3)
C45 C46 C47 C48 -2.5(6)
F4 C47 C48 F5 -1.0(5)
C46 C47 C48 F5 -179.3(3)
F4 C47 C48 C43 179.1(3)
C46 C47 C48 C43 0.8(6)
C44 C43 C48 F5 -178.0(3)
B1 C43 C48 F5 -4.7(6)
C44 C43 C48 C47 1.8(5)
B1 C43 C48 C47 175.1(3)
C54 C49 C50 F6 -179.1(3)
B1 C49 C50 F6 -6.0(5)
C54 C49 C50 C51 2.2(5)
B1 C49 C50 C51 175.2(3)
F6 C50 C51 F7 -1.5(5)
C49 C50 C51 F7 177.3(3)
F6 C50 C51 C52 -179.9(3)
C49 C50 C51 C52 -1.0(6)
F7 C51 C52 F8 -0.4(5)
C50 C51 C52 F8 178.0(3)
F7 C51 C52 C53 -178.6(3)
C50 C51 C52 C53 -0.3(6)
F8 C52 C53 F9 1.3(5)
C51 C52 C53 F9 179.6(3)
F8 C52 C53 C54 -178.0(3)
C51 C52 C53 C54 0.3(6)
F9 C53 C54 F10 2.8(5)
C52 C53 C54 F10 -177.9(3)
F9 C53 C54 C49 -178.2(3)
C52 C53 C54 C49 1.1(6)
C50 C49 C54 F10 176.8(3)
B1 C49 C54 F10 3.2(5)
C50 C49 C54 C53 -2.3(5)
B1 C49 C54 C53 -175.9(3)
C60 C55 C56 F11 176.2(3)
B1 C55 C56 F11 1.2(5)
C60 C55 C56 C57 -2.3(5)
B1 C55 C56 C57 -177.4(3)
F11 C56 C57 F12 -0.3(5)
C55 C56 C57 F12 178.3(3)
F11 C56 C57 C58 -178.6(3)
C55 C56 C57 C58 0.0(5)
F12 C57 C58 F13 2.3(5)
C56 C57 C58 F13 -179.3(3)
F12 C57 C58 C59 -176.7(3)
C56 C57 C58 C59 1.6(5)
F13 C58 C59 F14 0.5(5)
C57 C58 C59 F14 179.5(3)
F13 C58 C59 C60 -179.8(3)
C57 C58 C59 C60 -0.7(5)
F14 C59 C60 F15 -1.8(5)
C58 C59 C60 F15 178.5(3)
F14 C59 C60 C55 177.8(3)
C58 C59 C60 C55 -1.9(5)
C56 C55 C60 F15 -177.1(3)
B1 C55 C60 F15 -1.9(5)
C56 C55 C60 C59 3.3(5)
B1 C55 C60 C59 178.6(3)
C66 C61 C62 F16 -176.6(3)
B1 C61 C62 F16 -2.9(5)
C66 C61 C62 C63 2.0(5)
B1 C61 C62 C63 175.7(3)
F16 C62 C63 F17 -2.9(5)
C61 C62 C63 F17 178.5(3)
F16 C62 C63 C64 176.1(3)
C61 C62 C63 C64 -2.5(6)
F17 C63 C64 F18 1.0(5)
C62 C63 C64 F18 -178.0(3)
F17 C63 C64 C65 -179.8(3)
C62 C63 C64 C65 1.2(5)
F18 C64 C65 F19 -1.1(5)
C63 C64 C65 F19 179.8(3)
F18 C64 C65 C66 179.5(3)
C63 C64 C65 C66 0.4(5)
F19 C65 C66 F20 0.6(5)
C64 C65 C66 F20 180.0(3)
F19 C65 C66 C61 179.8(3)
C64 C65 C66 C61 -0.8(5)
C62 C61 C66 F20 178.8(3)
B1 C61 C66 F20 5.5(5)
C62 C61 C66 C65 -0.3(5)
B1 C61 C66 C65 -173.7(3)
C2 C1 N1 C9 -1.3(5)
C2 C1 N1 Pt1 174.0(3)
C4 C9 N1 C1 2.3(5)
C8 C9 N1 C1 -178.5(3)
C4 C9 N1 Pt1 -173.3(2)
C8 C9 N1 Pt1 6.0(4)
C11 C10 N2 C18 -0.9(6)
C11 C10 N2 Pt1 -178.2(3)
C17 C18 N2 C10 -178.0(3)
C13 C18 N2 C10 1.2(5)
C17 C18 N2 Pt1 -0.6(4)
C13 C18 N2 Pt1 178.6(3)
C23 C22 N3 C30 -1.3(5)
C23 C22 N3 Pt2 173.2(3)
C29 C30 N3 C22 -175.9(3)
C25 C30 N3 C22 3.2(5)
C29 C30 N3 Pt2 9.2(4)
C25 C30 N3 Pt2 -171.6(3)
C32 C31 N4 C39 1.8(5)
C32 C31 N4 Pt2 -173.9(3)
C38 C39 N4 C31 178.7(3)
C34 C39 N4 C31 -2.1(5)
C38 C39 N4 Pt2 -5.3(4)
C34 C39 N4 Pt2 173.9(2)
C50 C49 B1 C55 141.1(3)
C54 C49 B1 C55 -46.3(4)
C50 C49 B1 C43 -97.1(4)
C54 C49 B1 C43 75.6(4)
C50 C49 B1 C61 25.0(5)
C54 C49 B1 C61 -162.4(3)
C60 C55 B1 C49 158.0(3)
C56 C55 B1 C49 -27.3(5)
C60 C55 B1 C43 43.1(4)
C56 C55 B1 C43 -142.3(3)
C60 C55 B1 C61 -78.6(4)
C56 C55 B1 C61 96.1(4)
C48 C43 B1 C49 -97.3(4)
C44 C43 B1 C49 75.6(4)
C48 C43 B1 C55 24.3(5)
C44 C43 B1 C55 -162.8(3)
C48 C43 B1 C61 139.5(3)
C44 C43 B1 C61 -47.6(4)
C62 C61 B1 C49 44.8(4)
C66 C61 B1 C49 -142.4(3)
C62 C61 B1 C55 -77.6(4)
C66 C61 B1 C55 95.3(4)
C62 C61 B1 C43 160.4(3)
C66 C61 B1 C43 -26.7(5)
C1 N1 Pt1 C19 -97.0(3)
C9 N1 Pt1 C19 78.3(3)
C1 N1 Pt1 N2 87.6(3)
C9 N1 Pt1 N2 -97.1(2)
C1 N1 Pt1 Si1 172.2(3)
C9 N1 Pt1 Si1 -12.5(2)
C1 N1 Pt1 I1 -9.7(3)
C9 N1 Pt1 I1 165.6(2)
C10 N2 Pt1 C20 88.5(3)
C18 N2 Pt1 C20 -88.9(3)
C10 N2 Pt1 N1 -95.7(3)
C18 N2 Pt1 N1 87.0(3)
C10 N2 Pt1 Si1 -179.2(3)
C18 N2 Pt1 Si1 3.5(3)
C10 N2 Pt1 I1 -1.5(3)
C18 N2 Pt1 I1 -178.9(2)
Pt2 I1 Pt1 C19 152.31(12)
Pt2 I1 Pt1 C20 -118.47(13)
Pt2 I1 Pt1 N1 63.82(7)
Pt2 I1 Pt1 N2 -30.04(8)
C22 N3 Pt2 C40 -99.6(3)
C30 N3 Pt2 C40 75.0(3)
C22 N3 Pt2 N4 84.9(3)
C30 N3 Pt2 N4 -100.6(3)
C22 N3 Pt2 Si2 170.1(3)
C30 N3 Pt2 Si2 -15.4(2)
C22 N3 Pt2 I1 -8.2(3)
C30 N3 Pt2 I1 166.3(2)
C31 N4 Pt2 C41 92.5(3)
C39 N4 Pt2 C41 -83.2(2)
C39 N4 Pt2 N3 91.0(2)
C31 N4 Pt2 Si2 -176.9(3)
C39 N4 Pt2 Si2 7.4(2)
C31 N4 Pt2 I1 0.6(3)
C39 N4 Pt2 I1 -175.1(2)
Pt1 I1 Pt2 C41 -7.74(12)
Pt1 I1 Pt2 C40 -95.29(11)
Pt1 I1 Pt2 N3 175.38(8)
Pt1 I1 Pt2 N4 83.64(7)
C7 C8 Si1 C21 38.2(4)
C9 C8 Si1 C21 -147.0(3)
C7 C8 Si1 C17 -85.8(3)
C9 C8 Si1 C17 89.0(3)
C7 C8 Si1 Pt1 170.5(3)
C9 C8 Si1 Pt1 -14.7(3)
C16 C17 Si1 C21 -46.6(4)
C18 C17 Si1 C21 138.1(3)
C16 C17 Si1 C8 76.9(4)
C18 C17 Si1 C8 -98.4(3)
C16 C17 Si1 Pt1 -179.1(3)
C18 C17 Si1 Pt1 5.6(3)
C19 Pt1 Si1 C21 48.3(2)
C20 Pt1 Si1 C21 -41.0(2)
N1 Pt1 Si1 C21 136.86(19)
N2 Pt1 Si1 C21 -129.2(2)
C19 Pt1 Si1 C8 -76.13(17)
C20 Pt1 Si1 C8 -165.39(17)
N1 Pt1 Si1 C8 12.45(14)
N2 Pt1 Si1 C8 106.39(14)
C19 Pt1 Si1 C17 173.35(17)
C20 Pt1 Si1 C17 84.08(17)
N1 Pt1 Si1 C17 -98.07(14)
N2 Pt1 Si1 C17 -4.13(14)
C37 C38 Si2 C42 -41.5(4)
C39 C38 Si2 C42 138.4(3)
C37 C38 Si2 C29 82.4(3)
C39 C38 Si2 C29 -97.7(3)
C37 C38 Si2 Pt2 -173.9(3)
C39 C38 Si2 Pt2 6.0(3)
C28 C29 Si2 C42 35.5(4)
C30 C29 Si2 C42 -147.7(3)
C28 C29 Si2 C38 -88.3(4)
C30 C29 Si2 C38 88.5(3)
C28 C29 Si2 Pt2 168.1(3)
C30 C29 Si2 Pt2 -15.2(3)
C41 Pt2 Si2 C42 -38.8(2)
C40 Pt2 Si2 C42 48.7(2)
N3 Pt2 Si2 C42 137.9(2)
N4 Pt2 Si2 C42 -130.0(2)
C41 Pt2 Si2 C38 85.15(16)
C40 Pt2 Si2 C38 172.66(16)
N3 Pt2 Si2 C38 -98.14(13)
N4 Pt2 Si2 C38 -6.08(13)
C41 Pt2 Si2 C29 -162.93(16)
C40 Pt2 Si2 C29 -75.42(16)
N3 Pt2 Si2 C29 13.79(14)
N4 Pt2 Si2 C29 105.84(14)
